data_7020949
loop_
_publ_author_name
'Guillo, Pascal'
'Fasulo, Meg E.'
'Lipschutz, Michael I.'
'Tilley, T. Don'

_publ_section_title
;
 Synthesis and characterization of tantalum silsesquioxane complexes.
;
_journal_issue 6
_journal_name_full 'Dalton transactions (Cambridge, England : 2003)'
_journal_page_first 1991
_journal_page_last 1995
_journal_paper_doi 10.1039/c2dt32601a
_journal_volume 42
_journal_year 2013
_chemical_formula_sum 'C39 H81 O12 Si7 Ta'
_chemical_formula_weight 1119.62
_chemical_name_systematic
;
?
;
_space_group_IT_number 2
_symmetry_cell_setting triclinic
_symmetry_space_group_name_Hall '-P 1'
_symmetry_space_group_name_H-M 'P -1'
_atom_sites_solution_hydrogens geom
_atom_sites_solution_primary direct
_atom_sites_solution_secondary difmap
_audit_creation_method SHELXL-97
_cell_angle_alpha 78.832(3)
_cell_angle_beta 79.710(3)
_cell_angle_gamma 79.243(3)
_cell_formula_units_Z 2
_cell_length_a 10.4766(7)
_cell_length_b 11.7685(7)
_cell_length_c 22.1260(15)
_cell_measurement_reflns_used 9345
_cell_measurement_temperature 100(2)
_cell_measurement_theta_max 25.375
_cell_measurement_theta_min 2.378
_cell_volume 2600.4(3)
_computing_cell_refinement 'Bruker Apex2 v. 2009.1'
_computing_data_collection 'Bruker Apex2 v. 2009.1'
_computing_data_reduction 'Bruker Apex2 v. 2009.1'
_computing_molecular_graphics ORTEP-32
_computing_publication_material CIFTAB
_computing_structure_refinement 'SHELXL-97 (Sheldrick, 2008)'
_computing_structure_solution 'SHELXS-97 (Sheldrick, 2008)'
_diffrn_ambient_temperature 100(2)
_diffrn_detector_area_resol_mean 8.129
_diffrn_measured_fraction_theta_full 0.995
_diffrn_measured_fraction_theta_max 0.995
_diffrn_measurement_device_type 'Bruker APEX2 CCD'
_diffrn_measurement_method '/w and /f scans'
_diffrn_radiation_monochromator graphite
_diffrn_radiation_source 'fine-focus sealed tube'
_diffrn_radiation_type MoK\a
_diffrn_radiation_wavelength 0.71073
_diffrn_reflns_av_R_equivalents 0.0326
_diffrn_reflns_av_sigmaI/netI 0.0192
_diffrn_reflns_limit_h_max 12
_diffrn_reflns_limit_h_min -12
_diffrn_reflns_limit_k_max 14
_diffrn_reflns_limit_k_min -14
_diffrn_reflns_limit_l_max 26
_diffrn_reflns_limit_l_min -26
_diffrn_reflns_number 67291
_diffrn_reflns_theta_full 25.41
_diffrn_reflns_theta_max 25.41
_diffrn_reflns_theta_min 1.79
_exptl_absorpt_coefficient_mu 2.327
_exptl_absorpt_correction_T_max 0.8024
_exptl_absorpt_correction_T_min 0.2603
_exptl_absorpt_correction_type multi-scan
_exptl_absorpt_process_details SADABS
_exptl_crystal_colour colorless
_exptl_crystal_density_diffrn 1.430
_exptl_crystal_density_method 'not measured'
_exptl_crystal_description block
_exptl_crystal_F_000 1164
_exptl_crystal_size_max 0.80
_exptl_crystal_size_mid 0.10
_exptl_crystal_size_min 0.10
_refine_diff_density_max 1.608
_refine_diff_density_min -1.660
_refine_diff_density_rms 0.082
_refine_ls_extinction_method none
_refine_ls_goodness_of_fit_ref 1.066
_refine_ls_hydrogen_treatment constr
_refine_ls_matrix_type full
_refine_ls_number_parameters 552
_refine_ls_number_reflns 9559
_refine_ls_number_restraints 0
_refine_ls_restrained_S_all 1.066
_refine_ls_R_factor_all 0.0249
_refine_ls_R_factor_gt 0.0231
_refine_ls_shift/su_max 0.002
_refine_ls_shift/su_mean 0.000
_refine_ls_structure_factor_coef Fsqd
_refine_ls_weighting_details 'calc w=1/[\s^2^(Fo^2^)+(0.0213P)^2^+5.8532P] where P=(Fo^2^+2Fc^2^)/3'
_refine_ls_weighting_scheme calc
_refine_ls_wR_factor_gt 0.0559
_refine_ls_wR_factor_ref 0.0575
_reflns_number_gt 9155
_reflns_number_total 9559
_reflns_threshold_expression >2sigma(I)
_cod_data_source_file c2dt32601a.txt
_cod_data_source_block 3
_cod_database_code 7020949

loop_
_symmetry_equiv_pos_as_xyz
'x, y, z'
'-x, -y, -z'

loop_
_atom_site_label
_atom_site_type_symbol
_atom_site_fract_x
_atom_site_fract_y
_atom_site_fract_z
_atom_site_U_iso_or_equiv
_atom_site_adp_type
_atom_site_occupancy
_atom_site_symmetry_multiplicity
_atom_site_calc_flag
_atom_site_refinement_flags
C1 C 0.2032(2) 0.5189(2) 0.08229(11) 0.0114(5) Uani 1 1 d .
H1A H 0.1350 0.4687 0.0917 0.017 Uiso 1 1 calc R
H1B H 0.2855 0.4760 0.0636 0.017 Uiso 1 1 calc R
H1C H 0.1758 0.5895 0.0531 0.017 Uiso 1 1 calc R
C2 C 0.3005(3) 0.7588(2) 0.11882(13) 0.0186(6) Uani 1 1 d .
C3 C 0.3873(3) 0.6724(3) 0.08861(13) 0.0196(6) Uani 1 1 d .
C4 C 0.4625(3) 0.5991(2) 0.13307(13) 0.0196(6) Uani 1 1 d .
C5 C 0.4242(3) 0.6424(2) 0.18997(13) 0.0187(6) Uani 1 1 d .
C6 C 0.3224(3) 0.7401(2) 0.18163(13) 0.0191(6) Uani 1 1 d .
C7 C 0.4119(3) 0.6716(3) 0.01973(14) 0.0282(7) Uani 1 1 d .
H7A H 0.3313 0.7059 0.0020 0.042 Uiso 1 1 calc R
H7B H 0.4388 0.5906 0.0121 0.042 Uiso 1 1 calc R
H7C H 0.4817 0.7176 0.0001 0.042 Uiso 1 1 calc R
C8 C 0.5669(3) 0.4958(3) 0.12272(16) 0.0287(7) Uani 1 1 d .
H8A H 0.6499 0.5095 0.1324 0.043 Uiso 1 1 calc R
H8B H 0.5784 0.4852 0.0791 0.043 Uiso 1 1 calc R
H8C H 0.5408 0.4251 0.1499 0.043 Uiso 1 1 calc R
C9 C 0.4883(3) 0.5958(3) 0.24742(14) 0.0267(7) Uani 1 1 d .
H9A H 0.4705 0.5160 0.2641 0.040 Uiso 1 1 calc R
H9B H 0.4529 0.6464 0.2788 0.040 Uiso 1 1 calc R
H9C H 0.5834 0.5948 0.2367 0.040 Uiso 1 1 calc R
C10 C 0.2522(3) 0.8140(3) 0.22943(14) 0.0261(7) Uani 1 1 d .
H10A H 0.2616 0.8963 0.2137 0.039 Uiso 1 1 calc R
H10B H 0.2905 0.7876 0.2681 0.039 Uiso 1 1 calc R
H10C H 0.1589 0.8064 0.2377 0.039 Uiso 1 1 calc R
C11 C 0.2046(3) 0.8563(3) 0.08994(15) 0.0266(7) Uani 1 1 d .
H11A H 0.1205 0.8624 0.1178 0.040 Uiso 1 1 calc R
H11B H 0.1915 0.8399 0.0499 0.040 Uiso 1 1 calc R
H11C H 0.2391 0.9303 0.0833 0.040 Uiso 1 1 calc R
C12 C -0.1945(3) 0.7501(2) 0.13043(12) 0.0170(6) Uani 1 1 d .
H12A H -0.2850 0.7318 0.1375 0.020 Uiso 1 1 calc R
H12B H -0.1996 0.8267 0.1436 0.020 Uiso 1 1 calc R
C13 C -0.1447(3) 0.7639(2) 0.05963(12) 0.0194(6) Uani 1 1 d .
H13 H -0.0525 0.7805 0.0527 0.023 Uiso 1 1 calc R
C14 C -0.1434(4) 0.6547(3) 0.03239(14) 0.0295(7) Uani 1 1 d .
H14A H -0.2325 0.6355 0.0394 0.044 Uiso 1 1 calc R
H14B H -0.0849 0.5890 0.0526 0.044 Uiso 1 1 calc R
H14C H -0.1119 0.6690 -0.0124 0.044 Uiso 1 1 calc R
C15 C -0.2273(4) 0.8672(3) 0.02423(14) 0.0302(7) Uani 1 1 d .
H15A H -0.1937 0.8746 -0.0204 0.045 Uiso 1 1 calc R
H15B H -0.2225 0.9394 0.0390 0.045 Uiso 1 1 calc R
H15C H -0.3188 0.8542 0.0313 0.045 Uiso 1 1 calc R
C16 C -0.2905(3) 0.6931(2) 0.37053(13) 0.0200(6) Uani 1 1 d .
H16A H -0.3760 0.6714 0.3680 0.024 Uiso 1 1 calc R
H16B H -0.2785 0.6760 0.4149 0.024 Uiso 1 1 calc R
C17 C -0.2974(4) 0.8261(3) 0.34811(16) 0.0338(8) Uani 1 1 d .
H17 H -0.3032 0.8418 0.3025 0.041 Uiso 1 1 calc R
C18 C -0.1749(5) 0.8691(3) 0.3565(2) 0.0596(13) Uani 1 1 d .
H18A H -0.1847 0.9544 0.3438 0.089 Uiso 1 1 calc R
H18B H -0.0985 0.8318 0.3308 0.089 Uiso 1 1 calc R
H18C H -0.1625 0.8488 0.4004 0.089 Uiso 1 1 calc R
C19 C -0.4198(5) 0.8933(4) 0.3806(2) 0.0561(12) Uani 1 1 d .
H19A H -0.4159 0.8810 0.4254 0.084 Uiso 1 1 calc R
H19B H -0.4976 0.8652 0.3738 0.084 Uiso 1 1 calc R
H19C H -0.4251 0.9771 0.3637 0.084 Uiso 1 1 calc R
C20 C 0.2334(3) 0.5898(2) 0.38160(12) 0.0169(6) Uani 1 1 d .
H20A H 0.3271 0.5599 0.3685 0.020 Uiso 1 1 calc R
H20B H 0.2214 0.6763 0.3700 0.020 Uiso 1 1 calc R
C21 C 0.2043(3) 0.5594(2) 0.45321(13) 0.0188(6) Uani 1 1 d .
H21 H 0.1939 0.4747 0.4643 0.023 Uiso 1 1 calc R
C22 C 0.3200(3) 0.5759(3) 0.48213(14) 0.0275(7) Uani 1 1 d .
H22A H 0.3342 0.6577 0.4706 0.041 Uiso 1 1 calc R
H22B H 0.3992 0.5245 0.4668 0.041 Uiso 1 1 calc R
H22C H 0.3008 0.5560 0.5276 0.041 Uiso 1 1 calc R
C23 C 0.0777(3) 0.6313(3) 0.47963(14) 0.0262(7) Uani 1 1 d .
H23A H 0.0608 0.6071 0.5249 0.039 Uiso 1 1 calc R
H23B H 0.0045 0.6186 0.4610 0.039 Uiso 1 1 calc R
H23C H 0.0861 0.7147 0.4700 0.039 Uiso 1 1 calc R
C24 C 0.2991(3) 0.1760(2) 0.16314(13) 0.0189(6) Uani 1 1 d .
H24A H 0.2522 0.1083 0.1797 0.023 Uiso 1 1 calc R
H24B H 0.2805 0.2052 0.1200 0.023 Uiso 1 1 calc R
C25 C 0.4462(3) 0.1300(3) 0.15933(17) 0.0332(8) Uani 1 1 d .
H25 H 0.4939 0.1987 0.1446 0.040 Uiso 1 1 calc R
C26 C 0.4898(4) 0.0468(3) 0.11192(18) 0.0393(9) Uani 1 1 d .
H26A H 0.4481 -0.0235 0.1264 0.059 Uiso 1 1 calc R
H26B H 0.5855 0.0243 0.1072 0.059 Uiso 1 1 calc R
H26C H 0.4639 0.0861 0.0717 0.059 Uiso 1 1 calc R
C27 C 0.4845(4) 0.0704(4) 0.2217(2) 0.0546(12) Uani 1 1 d .
H27A H 0.4581 0.1252 0.2515 0.082 Uiso 1 1 calc R
H27B H 0.5799 0.0457 0.2172 0.082 Uiso 1 1 calc R
H27C H 0.4404 0.0016 0.2368 0.082 Uiso 1 1 calc R
C28 C -0.1237(3) 0.2924(2) 0.13344(13) 0.0182(6) Uani 1 1 d .
H28A H -0.2202 0.2952 0.1405 0.022 Uiso 1 1 calc R
H28B H -0.1001 0.3376 0.0915 0.022 Uiso 1 1 calc R
C29 C -0.0591(3) 0.1642(3) 0.13310(14) 0.0222(6) Uani 1 1 d .
H29 H 0.0379 0.1627 0.1217 0.027 Uiso 1 1 calc R
C30 C -0.1064(3) 0.1153(3) 0.08314(16) 0.0301(7) Uani 1 1 d .
H30A H -0.0589 0.0359 0.0805 0.045 Uiso 1 1 calc R
H30B H -0.0898 0.1659 0.0428 0.045 Uiso 1 1 calc R
H30C H -0.2008 0.1127 0.0942 0.045 Uiso 1 1 calc R
C31 C -0.0836(4) 0.0869(3) 0.19636(16) 0.0335(8) Uani 1 1 d .
H31A H -0.0415 0.1126 0.2264 0.050 Uiso 1 1 calc R
H31B H -0.0466 0.0052 0.1927 0.050 Uiso 1 1 calc R
H31C H -0.1783 0.0931 0.2107 0.050 Uiso 1 1 calc R
C32 C -0.2909(3) 0.2533(2) 0.38396(13) 0.0168(6) Uani 1 1 d .
H32A H -0.2795 0.1729 0.3744 0.020 Uiso 1 1 calc R
H32B H -0.2732 0.2460 0.4272 0.020 Uiso 1 1 calc R
C33 C -0.4348(3) 0.3092(3) 0.38172(13) 0.0196(6) Uani 1 1 d .
H33 H -0.4410 0.3961 0.3779 0.023 Uiso 1 1 calc R
C34 C -0.4827(3) 0.2842(3) 0.32529(14) 0.0271(7) Uani 1 1 d .
H34A H -0.4842 0.1999 0.3298 0.041 Uiso 1 1 calc R
H34B H -0.4233 0.3091 0.2875 0.041 Uiso 1 1 calc R
H34C H -0.5714 0.3275 0.3223 0.041 Uiso 1 1 calc R
AC35 C -0.5232(3) 0.2655(3) 0.44125(15) 0.0278(7) Uani 1 1 d .
HC3A H -0.6144 0.3026 0.4385 0.042 Uiso 1 1 calc R
HC3B H -0.4949 0.2857 0.4772 0.042 Uiso 1 1 calc R
HC3C H -0.5171 0.1802 0.4462 0.042 Uiso 1 1 calc R
C36 C 0.1859(3) 0.1506(2) 0.41303(13) 0.0211(6) Uani 1 1 d .
H36A H 0.2823 0.1452 0.4096 0.025 Uiso 1 1 calc R
H36B H 0.1470 0.1774 0.4530 0.025 Uiso 1 1 calc R
C37 C 0.1583(9) 0.0334(4) 0.4174(3) 0.120(3) Uani 1 1 d .
H37 H 0.0627 0.0465 0.4344 0.145 Uiso 1 1 calc R
C38 C 0.1529(5) -0.0215(3) 0.36814(19) 0.0515(11) Uani 1 1 d .
H38A H 0.1029 0.0329 0.3381 0.077 Uiso 1 1 calc R
H38B H 0.1098 -0.0908 0.3838 0.077 Uiso 1 1 calc R
H38C H 0.2422 -0.0456 0.3477 0.077 Uiso 1 1 calc R
C39 C 0.2099(7) -0.0502(4) 0.4738(2) 0.090(2) Uani 1 1 d .
H39A H 0.1650 -0.1189 0.4839 0.134 Uiso 1 1 calc R
H39B H 0.1930 -0.0093 0.5097 0.134 Uiso 1 1 calc R
H39C H 0.3047 -0.0755 0.4635 0.134 Uiso 1 1 calc R
O1 O 0.05743(18) 0.65353(16) 0.16720(8) 0.0162(4) Uani 1 1 d .
O2 O 0.18176(19) 0.55224(16) 0.26273(8) 0.0180(4) Uani 1 1 d .
O12 O -0.02235(18) 0.26565(17) 0.34680(9) 0.0188(4) Uani 1 1 d .
O3 O 0.30276(18) 0.40472(16) 0.18843(9) 0.0174(4) Uani 1 1 d .
O4 O -0.01904(19) 0.59468(17) 0.34921(9) 0.0179(4) Uani 1 1 d .
O5 O -0.15389(19) 0.64926(16) 0.25364(8) 0.0170(4) Uani 1 1 d .
O6 O 0.1445(2) 0.39330(16) 0.36395(9) 0.0187(4) Uani 1 1 d .
O7 O -0.19281(19) 0.46563(16) 0.34193(9) 0.0178(4) Uani 1 1 d .
O8 O -0.16912(18) 0.32980(16) 0.25810(8) 0.0165(4) Uani 1 1 d .
O9 O 0.21996(18) 0.24457(16) 0.28390(9) 0.0165(4) Uani 1 1 d .
O10 O -0.11370(19) 0.50839(16) 0.17088(9) 0.0172(4) Uani 1 1 d .
O11 O 0.07300(19) 0.33445(17) 0.19785(9) 0.0195(4) Uani 1 1 d .
Si1 Si -0.09651(7) 0.63739(6) 0.18161(3) 0.01354(15) Uani 1 1 d .
Si2 Si -0.15975(7) 0.59838(6) 0.32757(3) 0.01323(15) Uani 1 1 d .
Si3 Si 0.13379(7) 0.53298(6) 0.33665(3) 0.01350(15) Uani 1 1 d .
Si4 Si 0.22471(7) 0.29279(6) 0.20972(3) 0.01446(15) Uani 1 1 d .
Si5 Si -0.08115(7) 0.36745(6) 0.19148(3) 0.01333(15) Uani 1 1 d .
Si6 Si -0.16577(7) 0.33050(6) 0.33128(3) 0.01339(15) Uani 1 1 d .
Si7 Si 0.13077(7) 0.26670(6) 0.35006(3) 0.01411(15) Uani 1 1 d .
Ta1 Ta 0.233979(10) 0.571070(9) 0.171764(5) 0.01310(4) Uani 1 1 d .

loop_
_atom_site_aniso_label
_atom_site_aniso_U_11
_atom_site_aniso_U_22
_atom_site_aniso_U_33
_atom_site_aniso_U_23
_atom_site_aniso_U_13
_atom_site_aniso_U_12
C1 0.0123(12) 0.0145(12) 0.0077(11) -0.0019(10) -0.0001(9) -0.0042(10)
C2 0.0208(14) 0.0189(14) 0.0167(14) -0.0005(11) -0.0025(11) -0.0077(11)
C3 0.0223(15) 0.0220(14) 0.0153(14) -0.0022(11) 0.0004(11) -0.0095(12)
C4 0.0177(14) 0.0203(14) 0.0202(14) -0.0006(11) -0.0004(11) -0.0066(11)
C5 0.0199(14) 0.0196(14) 0.0177(14) 0.0014(11) -0.0039(11) -0.0099(11)
C6 0.0237(15) 0.0192(14) 0.0155(13) -0.0007(11) -0.0015(11) -0.0094(12)
C7 0.0351(18) 0.0347(18) 0.0159(15) -0.0047(13) 0.0022(13) -0.0130(14)
C8 0.0200(15) 0.0289(17) 0.0340(18) -0.0066(14) 0.0027(13) -0.0012(13)
C9 0.0240(16) 0.0362(18) 0.0209(15) 0.0024(13) -0.0074(12) -0.0107(13)
C10 0.0365(18) 0.0212(15) 0.0214(15) -0.0061(12) 0.0005(13) -0.0088(13)
C11 0.0332(17) 0.0181(15) 0.0272(16) 0.0047(12) -0.0093(13) -0.0049(13)
C12 0.0203(14) 0.0169(13) 0.0127(13) -0.0010(10) -0.0036(11) -0.0005(11)
C13 0.0227(15) 0.0224(15) 0.0122(13) 0.0001(11) -0.0028(11) -0.0042(12)
C14 0.047(2) 0.0258(16) 0.0140(14) -0.0031(12) -0.0042(13) -0.0019(14)
C15 0.047(2) 0.0254(16) 0.0164(15) -0.0007(12) -0.0098(14) -0.0004(15)
C16 0.0240(15) 0.0204(14) 0.0138(13) -0.0044(11) -0.0014(11) 0.0010(12)
C17 0.048(2) 0.0197(16) 0.0262(17) -0.0039(13) 0.0006(15) 0.0075(14)
C18 0.067(3) 0.0232(19) 0.088(4) -0.019(2) 0.005(3) -0.0122(19)
C19 0.070(3) 0.034(2) 0.048(2) -0.0074(18) 0.004(2) 0.022(2)
C20 0.0190(14) 0.0202(14) 0.0140(13) -0.0037(11) -0.0034(11) -0.0072(11)
C21 0.0252(15) 0.0195(14) 0.0141(13) -0.0041(11) -0.0036(11) -0.0075(12)
C22 0.0321(17) 0.0343(17) 0.0197(15) -0.0073(13) -0.0100(13) -0.0059(14)
C23 0.0277(16) 0.0321(17) 0.0205(15) -0.0097(13) -0.0004(12) -0.0061(13)
C24 0.0207(14) 0.0188(14) 0.0189(14) -0.0065(11) -0.0027(11) -0.0043(11)
C25 0.0217(16) 0.0299(17) 0.052(2) -0.0217(16) -0.0008(15) -0.0018(13)
C26 0.0324(19) 0.040(2) 0.045(2) -0.0220(17) 0.0046(16) 0.0006(16)
C27 0.039(2) 0.068(3) 0.066(3) -0.044(2) -0.029(2) 0.022(2)
C28 0.0216(14) 0.0191(14) 0.0146(13) -0.0040(11) -0.0050(11) -0.0012(11)
C29 0.0239(15) 0.0224(15) 0.0236(15) -0.0109(12) -0.0045(12) -0.0036(12)
C30 0.0306(17) 0.0312(17) 0.0344(18) -0.0186(14) -0.0091(14) -0.0024(14)
C31 0.050(2) 0.0179(15) 0.0327(18) -0.0039(13) -0.0104(16) -0.0009(14)
C32 0.0204(14) 0.0160(13) 0.0150(13) -0.0019(11) -0.0037(11) -0.0049(11)
C33 0.0186(14) 0.0203(14) 0.0214(14) -0.0030(11) -0.0039(11) -0.0068(11)
C34 0.0258(16) 0.0328(17) 0.0248(16) -0.0005(13) -0.0090(13) -0.0097(13)
AC35 0.0224(16) 0.0383(18) 0.0259(16) -0.0088(14) 0.0004(13) -0.0133(14)
C36 0.0260(15) 0.0191(14) 0.0190(14) 0.0018(11) -0.0104(12) -0.0041(12)
C37 0.282(10) 0.021(2) 0.091(4) 0.015(2) -0.139(6) -0.022(4)
C38 0.096(3) 0.0212(18) 0.044(2) -0.0015(16) -0.028(2) -0.012(2)
C39 0.194(7) 0.019(2) 0.072(3) 0.015(2) -0.089(4) -0.017(3)
O1 0.0188(10) 0.0163(9) 0.0128(9) -0.0011(7) -0.0029(7) -0.0023(8)
O2 0.0244(10) 0.0178(10) 0.0123(9) -0.0019(7) -0.0031(8) -0.0047(8)
O12 0.0171(10) 0.0217(10) 0.0174(10) -0.0003(8) -0.0037(8) -0.0044(8)
O3 0.0171(10) 0.0138(9) 0.0208(10) -0.0030(8) -0.0025(8) -0.0012(8)
O4 0.0199(10) 0.0199(10) 0.0157(9) -0.0064(8) -0.0037(8) -0.0032(8)
O5 0.0224(10) 0.0174(10) 0.0096(9) -0.0010(7) -0.0016(7) -0.0008(8)
O6 0.0278(11) 0.0151(10) 0.0142(9) -0.0008(7) -0.0062(8) -0.0047(8)
O7 0.0240(10) 0.0145(9) 0.0152(9) -0.0028(7) -0.0003(8) -0.0058(8)
O8 0.0183(10) 0.0209(10) 0.0115(9) -0.0037(7) -0.0024(7) -0.0050(8)
O9 0.0161(9) 0.0167(9) 0.0164(10) -0.0026(8) -0.0042(8) -0.0004(8)
O10 0.0206(10) 0.0161(10) 0.0158(9) -0.0020(8) -0.0063(8) -0.0025(8)
O11 0.0178(10) 0.0221(10) 0.0177(10) -0.0010(8) -0.0035(8) -0.0027(8)
Si1 0.0171(4) 0.0134(3) 0.0095(3) -0.0012(3) -0.0029(3) -0.0008(3)
Si2 0.0168(4) 0.0133(3) 0.0095(3) -0.0024(3) -0.0016(3) -0.0020(3)
Si3 0.0165(4) 0.0150(4) 0.0098(3) -0.0019(3) -0.0032(3) -0.0034(3)
Si4 0.0148(4) 0.0139(3) 0.0150(4) -0.0034(3) -0.0026(3) -0.0016(3)
Si5 0.0158(4) 0.0141(4) 0.0109(3) -0.0031(3) -0.0032(3) -0.0021(3)
Si6 0.0151(4) 0.0143(4) 0.0114(3) -0.0018(3) -0.0026(3) -0.0035(3)
Si7 0.0167(4) 0.0127(3) 0.0134(3) -0.0004(3) -0.0053(3) -0.0025(3)
Ta1 0.01552(6) 0.01322(6) 0.01073(6) -0.00182(4) -0.00187(4) -0.00292(4)

loop_
_atom_type_symbol
_atom_type_description
_atom_type_scat_dispersion_real
_atom_type_scat_dispersion_imag
_atom_type_scat_source
C C 0.0033 0.0016 'International Tables Vol C Tables 4.2.6.8 and 6.1.1.4'
H H 0.0000 0.0000 'International Tables Vol C Tables 4.2.6.8 and 6.1.1.4'
O O 0.0106 0.0060 'International Tables Vol C Tables 4.2.6.8 and 6.1.1.4'
Si Si 0.0817 0.0704 'International Tables Vol C Tables 4.2.6.8 and 6.1.1.4'
Ta Ta -0.7052 6.5227 'International Tables Vol C Tables 4.2.6.8 and 6.1.1.4'

loop_
_geom_angle_atom_site_label_1
_geom_angle_atom_site_label_2
_geom_angle_atom_site_label_3
_geom_angle
Ta1 C1 H1A 109.5
Ta1 C1 H1B 109.5
H1A C1 H1B 109.5
Ta1 C1 H1C 109.5
H1A C1 H1C 109.5
H1B C1 H1C 109.5
C3 C2 C6 108.1(2)
C3 C2 C11 126.8(3)
C6 C2 C11 125.0(3)
C3 C2 Ta1 74.76(16)
C6 C2 Ta1 71.22(16)
C11 C2 Ta1 121.37(19)
C2 C3 C4 108.0(2)
C2 C3 C7 125.5(3)
C4 C3 C7 125.7(3)
C2 C3 Ta1 71.93(15)
C4 C3 Ta1 71.92(15)
C7 C3 Ta1 129.7(2)
C5 C4 C3 107.8(2)
C5 C4 C8 124.7(3)
C3 C4 C8 127.4(3)
C5 C4 Ta1 72.03(16)
C3 C4 Ta1 74.62(16)
C8 C4 Ta1 120.4(2)
C4 C5 C6 108.2(2)
C4 C5 C9 124.6(3)
C6 C5 C9 127.0(3)
C4 C5 Ta1 74.31(16)
C6 C5 Ta1 72.13(16)
C9 C5 Ta1 122.42(19)
C2 C6 C5 107.8(2)
C2 C6 C10 125.2(3)
C5 C6 C10 127.0(3)
C2 C6 Ta1 74.88(16)
C5 C6 Ta1 73.63(16)
C10 C6 Ta1 118.96(19)
C3 C7 H7A 109.5
C3 C7 H7B 109.5
H7A C7 H7B 109.5
C3 C7 H7C 109.5
H7A C7 H7C 109.5
H7B C7 H7C 109.5
C4 C8 H8A 109.5
C4 C8 H8B 109.5
H8A C8 H8B 109.5
C4 C8 H8C 109.5
H8A C8 H8C 109.5
H8B C8 H8C 109.5
C5 C9 H9A 109.5
C5 C9 H9B 109.5
H9A C9 H9B 109.5
C5 C9 H9C 109.5
H9A C9 H9C 109.5
H9B C9 H9C 109.5
C6 C10 H10A 109.5
C6 C10 H10B 109.5
H10A C10 H10B 109.5
C6 C10 H10C 109.5
H10A C10 H10C 109.5
H10B C10 H10C 109.5
C2 C11 H11A 109.5
C2 C11 H11B 109.5
H11A C11 H11B 109.5
C2 C11 H11C 109.5
H11A C11 H11C 109.5
H11B C11 H11C 109.5
C13 C12 Si1 116.91(19)
C13 C12 H12A 108.1
Si1 C12 H12A 108.1
C13 C12 H12B 108.1
Si1 C12 H12B 108.1
H12A C12 H12B 107.3
C14 C13 C15 108.8(2)
C14 C13 C12 113.3(2)
C15 C13 C12 110.9(2)
C14 C13 H13 107.9
C15 C13 H13 107.9
C12 C13 H13 107.9
C13 C14 H14A 109.5
C13 C14 H14B 109.5
H14A C14 H14B 109.5
C13 C14 H14C 109.5
H14A C14 H14C 109.5
H14B C14 H14C 109.5
C13 C15 H15A 109.5
C13 C15 H15B 109.5
H15A C15 H15B 109.5
C13 C15 H15C 109.5
H15A C15 H15C 109.5
H15B C15 H15C 109.5
C17 C16 Si2 116.1(2)
C17 C16 H16A 108.3
Si2 C16 H16A 108.3
C17 C16 H16B 108.3
Si2 C16 H16B 108.3
H16A C16 H16B 107.4
C18 C17 C19 111.0(3)
C18 C17 C16 111.8(3)
C19 C17 C16 110.9(3)
C18 C17 H17 107.7
C19 C17 H17 107.7
C16 C17 H17 107.7
C17 C18 H18A 109.5
C17 C18 H18B 109.5
H18A C18 H18B 109.5
C17 C18 H18C 109.5
H18A C18 H18C 109.5
H18B C18 H18C 109.5
C17 C19 H19A 109.5
C17 C19 H19B 109.5
H19A C19 H19B 109.5
C17 C19 H19C 109.5
H19A C19 H19C 109.5
H19B C19 H19C 109.5
C21 C20 Si3 116.83(19)
C21 C20 H20A 108.1
Si3 C20 H20A 108.1
C21 C20 H20B 108.1
Si3 C20 H20B 108.1
H20A C20 H20B 107.3
C23 C21 C22 110.8(2)
C23 C21 C20 112.0(2)
C22 C21 C20 110.0(2)
C23 C21 H21 108.0
C22 C21 H21 108.0
C20 C21 H21 108.0
C21 C22 H22A 109.5
C21 C22 H22B 109.5
H22A C22 H22B 109.5
C21 C22 H22C 109.5
H22A C22 H22C 109.5
H22B C22 H22C 109.5
C21 C23 H23A 109.5
C21 C23 H23B 109.5
H23A C23 H23B 109.5
C21 C23 H23C 109.5
H23A C23 H23C 109.5
H23B C23 H23C 109.5
C25 C24 Si4 119.5(2)
C25 C24 H24A 107.4
Si4 C24 H24A 107.4
C25 C24 H24B 107.4
Si4 C24 H24B 107.4
H24A C24 H24B 107.0
C27 C25 C26 110.1(3)
C27 C25 C24 112.5(3)
C26 C25 C24 110.7(3)
C27 C25 H25 107.8
C26 C25 H25 107.8
C24 C25 H25 107.8
C25 C26 H26A 109.5
C25 C26 H26B 109.5
H26A C26 H26B 109.5
C25 C26 H26C 109.5
H26A C26 H26C 109.5
H26B C26 H26C 109.5
C25 C27 H27A 109.5
C25 C27 H27B 109.5
H27A C27 H27B 109.5
C25 C27 H27C 109.5
H27A C27 H27C 109.5
H27B C27 H27C 109.5
C29 C28 Si5 116.73(19)
C29 C28 H28A 108.1
Si5 C28 H28A 108.1
C29 C28 H28B 108.1
Si5 C28 H28B 108.1
H28A C28 H28B 107.3
C31 C29 C30 110.6(3)
C31 C29 C28 112.9(2)
C30 C29 C28 109.9(2)
C31 C29 H29 107.8
C30 C29 H29 107.8
C28 C29 H29 107.8
C29 C30 H30A 109.5
C29 C30 H30B 109.5
H30A C30 H30B 109.5
C29 C30 H30C 109.5
H30A C30 H30C 109.5
H30B C30 H30C 109.5
C29 C31 H31A 109.5
C29 C31 H31B 109.5
H31A C31 H31B 109.5
C29 C31 H31C 109.5
H31A C31 H31C 109.5
H31B C31 H31C 109.5
C33 C32 Si6 116.71(19)
C33 C32 H32A 108.1
Si6 C32 H32A 108.1
C33 C32 H32B 108.1
Si6 C32 H32B 108.1
H32A C32 H32B 107.3
C34 C33 AC35 109.9(2)
C34 C33 C32 110.8(2)
AC35 C33 C32 111.2(2)
C34 C33 H33 108.3
AC35 C33 H33 108.3
C32 C33 H33 108.3
C33 C34 H34A 109.5
C33 C34 H34B 109.5
H34A C34 H34B 109.5
C33 C34 H34C 109.5
H34A C34 H34C 109.5
H34B C34 H34C 109.5
C33 AC35 HC3A 109.5
C33 AC35 HC3B 109.5
HC3A AC35 HC3B 109.5
C33 AC35 HC3C 109.5
HC3A AC35 HC3C 109.5
HC3B AC35 HC3C 109.5
C37 C36 Si7 119.7(2)
C37 C36 H36A 107.4
Si7 C36 H36A 107.4
C37 C36 H36B 107.4
Si7 C36 H36B 107.4
H36A C36 H36B 106.9
C38 C37 C36 126.4(5)
C38 C37 C39 114.2(4)
C36 C37 C39 111.9(4)
C38 C37 H37 99.2
C36 C37 H37 99.2
C39 C37 H37 99.2
C37 C38 H38A 109.5
C37 C38 H38B 109.5
H38A C38 H38B 109.5
C37 C38 H38C 109.5
H38A C38 H38C 109.5
H38B C38 H38C 109.5
C37 C39 H39A 109.5
C37 C39 H39B 109.5
H39A C39 H39B 109.5
C37 C39 H39C 109.5
H39A C39 H39C 109.5
H39B C39 H39C 109.5
Si1 O1 Ta1 143.54(11)
Si3 O2 Ta1 177.12(13)
Si6 O12 Si7 151.77(14)
Si4 O3 Ta1 129.66(11)
Si2 O4 Si3 140.79(13)
Si1 O5 Si2 150.44(13)
Si7 O6 Si3 145.33(13)
Si6 O7 Si2 152.85(13)
Si5 O8 Si6 137.68(13)
Si4 O9 Si7 140.21(12)
Si5 O10 Si1 147.31(13)
Si5 O11 Si4 174.89(14)
O5 Si1 O1 109.64(10)
O5 Si1 O10 108.02(10)
O1 Si1 O10 110.78(10)
O5 Si1 C12 108.84(11)
O1 Si1 C12 110.86(11)
O10 Si1 C12 108.63(12)
O4 Si2 O7 107.97(10)
O4 Si2 O5 110.26(10)
O7 Si2 O5 109.90(10)
O4 Si2 C16 110.92(12)
O7 Si2 C16 109.40(12)
O5 Si2 C16 108.39(11)
O2 Si3 O6 109.76(10)
O2 Si3 O4 108.24(10)
O6 Si3 O4 109.13(11)
O2 Si3 C20 114.41(12)
O6 Si3 C20 105.30(12)
O4 Si3 C20 109.90(12)
O9 Si4 O11 106.39(10)
O9 Si4 O3 110.96(10)
O11 Si4 O3 109.01(10)
O9 Si4 C24 111.61(12)
O11 Si4 C24 108.12(12)
O3 Si4 C24 110.59(12)
O11 Si5 O10 107.69(11)
O11 Si5 O8 110.02(10)
O10 Si5 O8 108.89(10)
O11 Si5 C28 111.65(12)
O10 Si5 C28 110.10(11)
O8 Si5 C28 108.46(12)
O12 Si6 O7 111.42(11)
O12 Si6 O8 107.66(10)
O7 Si6 O8 107.99(10)
O12 Si6 C32 108.49(11)
O7 Si6 C32 108.33(11)
O8 Si6 C32 113.00(12)
O6 Si7 O12 108.45(11)
O6 Si7 O9 109.44(10)
O12 Si7 O9 109.93(10)
O6 Si7 C36 109.90(12)
O12 Si7 C36 109.41(12)
O9 Si7 C36 109.70(12)
O1 Ta1 O3 131.56(8)
O1 Ta1 O2 85.50(8)
O3 Ta1 O2 84.06(8)
O1 Ta1 C1 81.44(8)
O3 Ta1 C1 80.81(9)
O2 Ta1 C1 145.08(8)
O1 Ta1 C6 95.06(9)
O3 Ta1 C6 131.02(9)
O2 Ta1 C6 86.03(9)
C1 Ta1 C6 127.18(9)
O1 Ta1 C5 129.04(9)
O3 Ta1 C5 97.12(9)
O2 Ta1 C5 85.76(9)
C1 Ta1 C5 127.17(9)
C6 Ta1 C5 34.25(10)
O1 Ta1 C2 84.58(9)
O3 Ta1 C2 141.18(9)
O2 Ta1 C2 117.18(9)
C1 Ta1 C2 93.72(9)
C6 Ta1 C2 33.90(9)
C5 Ta1 C2 56.10(9)
O1 Ta1 C4 139.93(9)
O3 Ta1 C4 86.05(9)
O2 Ta1 C4 116.13(9)
C1 Ta1 C4 94.07(9)
C6 Ta1 C4 56.41(10)
C5 Ta1 C4 33.66(10)
C2 Ta1 C4 55.84(9)
O1 Ta1 C3 108.67(9)
O3 Ta1 C3 109.70(9)
O2 Ta1 C3 139.59(9)
C1 Ta1 C3 75.32(9)
C6 Ta1 C3 55.87(9)
C5 Ta1 C3 55.59(9)
C2 Ta1 C3 33.30(9)
C4 Ta1 C3 33.45(9)

loop_
_geom_bond_atom_site_label_1
_geom_bond_atom_site_label_2
_geom_bond_distance
C1 Ta1 2.275(2)
C1 H1A 0.9800
C1 H1B 0.9800
C1 H1C 0.9800
C2 C3 1.417(4)
C2 C6 1.417(4)
C2 C11 1.500(4)
C2 Ta1 2.453(3)
C3 C4 1.423(4)
C3 C7 1.501(4)
C3 Ta1 2.490(3)
C4 C5 1.413(4)
C4 C8 1.500(4)
C4 Ta1 2.455(3)
C5 C6 1.422(4)
C5 C9 1.505(4)
C5 Ta1 2.425(3)
C6 C10 1.502(4)
C6 Ta1 2.406(3)
C7 H7A 0.9800
C7 H7B 0.9800
C7 H7C 0.9800
C8 H8A 0.9800
C8 H8B 0.9800
C8 H8C 0.9800
C9 H9A 0.9800
C9 H9B 0.9800
C9 H9C 0.9800
C10 H10A 0.9800
C10 H10B 0.9800
C10 H10C 0.9800
C11 H11A 0.9800
C11 H11B 0.9800
C11 H11C 0.9800
C12 C13 1.547(4)
C12 Si1 1.850(3)
C12 H12A 0.9900
C12 H12B 0.9900
C13 C14 1.519(4)
C13 C15 1.523(4)
C13 H13 1.0000
C14 H14A 0.9800
C14 H14B 0.9800
C14 H14C 0.9800
C15 H15A 0.9800
C15 H15B 0.9800
C15 H15C 0.9800
C16 C17 1.540(4)
C16 Si2 1.843(3)
C16 H16A 0.9900
C16 H16B 0.9900
C17 C18 1.516(6)
C17 C19 1.517(5)
C17 H17 1.0000
C18 H18A 0.9800
C18 H18B 0.9800
C18 H18C 0.9800
C19 H19A 0.9800
C19 H19B 0.9800
C19 H19C 0.9800
C20 C21 1.543(4)
C20 Si3 1.848(3)
C20 H20A 0.9900
C20 H20B 0.9900
C21 C23 1.521(4)
C21 C22 1.526(4)
C21 H21 1.0000
C22 H22A 0.9800
C22 H22B 0.9800
C22 H22C 0.9800
C23 H23A 0.9800
C23 H23B 0.9800
C23 H23C 0.9800
C24 C25 1.528(4)
C24 Si4 1.849(3)
C24 H24A 0.9900
C24 H24B 0.9900
C25 C27 1.507(6)
C25 C26 1.526(5)
C25 H25 1.0000
C26 H26A 0.9800
C26 H26B 0.9800
C26 H26C 0.9800
C27 H27A 0.9800
C27 H27B 0.9800
C27 H27C 0.9800
C28 C29 1.535(4)
C28 Si5 1.849(3)
C28 H28A 0.9900
C28 H28B 0.9900
C29 C31 1.523(4)
C29 C30 1.532(4)
C29 H29 1.0000
C30 H30A 0.9800
C30 H30B 0.9800
C30 H30C 0.9800
C31 H31A 0.9800
C31 H31B 0.9800
C31 H31C 0.9800
C32 C33 1.535(4)
C32 Si6 1.841(3)
C32 H32A 0.9900
C32 H32B 0.9900
C33 C34 1.523(4)
C33 AC35 1.529(4)
C33 H33 1.0000
C34 H34A 0.9800
C34 H34B 0.9800
C34 H34C 0.9800
AC35 HC3A 0.9800
AC35 HC3B 0.9800
AC35 HC3C 0.9800
C36 C37 1.442(5)
C36 Si7 1.843(3)
C36 H36A 0.9900
C36 H36B 0.9900
C37 C38 1.385(6)
C37 C39 1.544(5)
C37 H37 1.0000
C38 H38A 0.9800
C38 H38B 0.9800
C38 H38C 0.9800
C39 H39A 0.9800
C39 H39B 0.9800
C39 H39C 0.9800
O1 Si1 1.627(2)
O1 Ta1 1.9318(18)
O2 Si3 1.6075(19)
O2 Ta1 1.9694(18)
O12 Si6 1.616(2)
O12 Si7 1.621(2)
O3 Si4 1.628(2)
O3 Ta1 1.9433(18)
O4 Si2 1.620(2)
O4 Si3 1.629(2)
O5 Si1 1.6227(19)
O5 Si2 1.6238(19)
O6 Si7 1.615(2)
O6 Si3 1.6281(19)
O7 Si6 1.6179(19)
O7 Si2 1.6224(19)
O8 Si5 1.6225(19)
O8 Si6 1.6274(19)
O9 Si4 1.6244(19)
O9 Si7 1.6285(19)
O10 Si5 1.6207(19)
O10 Si1 1.628(2)
O11 Si5 1.614(2)
O11 Si4 1.626(2)

loop_
_geom_torsion_atom_site_label_1
_geom_torsion_atom_site_label_2
_geom_torsion_atom_site_label_3
_geom_torsion_atom_site_label_4
_geom_torsion
C6 C2 C3 C4 0.6(3)
C11 C2 C3 C4 178.7(3)
Ta1 C2 C3 C4 -63.3(2)
C6 C2 C3 C7 -169.7(3)
C11 C2 C3 C7 8.4(5)
Ta1 C2 C3 C7 126.4(3)
C6 C2 C3 Ta1 63.88(19)
C11 C2 C3 Ta1 -118.0(3)
C2 C3 C4 C5 -1.6(3)
C7 C3 C4 C5 168.7(3)
Ta1 C3 C4 C5 -64.87(19)
C2 C3 C4 C8 -180.0(3)
C7 C3 C4 C8 -9.7(5)
Ta1 C3 C4 C8 116.7(3)
C2 C3 C4 Ta1 63.3(2)
C7 C3 C4 Ta1 -126.4(3)
C3 C4 C5 C6 2.0(3)
C8 C4 C5 C6 -179.6(3)
Ta1 C4 C5 C6 -64.65(19)
C3 C4 C5 C9 -174.5(3)
C8 C4 C5 C9 3.9(5)
Ta1 C4 C5 C9 118.9(3)
C3 C4 C5 Ta1 66.6(2)
C8 C4 C5 Ta1 -114.9(3)
C3 C2 C6 C5 0.6(3)
C11 C2 C6 C5 -177.5(3)
Ta1 C2 C6 C5 66.84(19)
C3 C2 C6 C10 178.7(3)
C11 C2 C6 C10 0.6(5)
Ta1 C2 C6 C10 -115.0(3)
C3 C2 C6 Ta1 -66.2(2)
C11 C2 C6 Ta1 115.7(3)
C4 C5 C6 C2 -1.6(3)
C9 C5 C6 C2 174.8(3)
Ta1 C5 C6 C2 -67.7(2)
C4 C5 C6 C10 -179.7(3)
C9 C5 C6 C10 -3.3(5)
Ta1 C5 C6 C10 114.2(3)
C4 C5 C6 Ta1 66.1(2)
C9 C5 C6 Ta1 -117.5(3)
Si1 C12 C13 C14 62.7(3)
Si1 C12 C13 C15 -174.5(2)
Si2 C16 C17 C18 -63.8(4)
Si2 C16 C17 C19 171.8(3)
Si3 C20 C21 C23 -75.0(3)
Si3 C20 C21 C22 161.3(2)
Si4 C24 C25 C27 64.0(4)
Si4 C24 C25 C26 -172.4(2)
Si5 C28 C29 C31 55.3(3)
Si5 C28 C29 C30 179.2(2)
Si6 C32 C33 C34 78.2(3)
Si6 C32 C33 AC35 -159.3(2)
Si7 C36 C37 C38 33.6(10)
Si7 C36 C37 C39 -178.9(5)
Si2 O5 Si1 O1 -69.6(3)
Si2 O5 Si1 O10 51.2(3)
Si2 O5 Si1 C12 168.9(3)
Ta1 O1 Si1 O5 85.5(2)
Ta1 O1 Si1 O10 -33.6(2)
Ta1 O1 Si1 C12 -154.27(18)
Si5 O10 Si1 O5 -57.9(3)
Si5 O10 Si1 O1 62.2(3)
Si5 O10 Si1 C12 -175.8(2)
C13 C12 Si1 O5 172.5(2)
C13 C12 Si1 O1 51.8(2)
C13 C12 Si1 O10 -70.1(2)
Si3 O4 Si2 O7 57.6(2)
Si3 O4 Si2 O5 -62.5(2)
Si3 O4 Si2 C16 177.48(19)
Si6 O7 Si2 O4 -65.6(3)
Si6 O7 Si2 O5 54.7(3)
Si6 O7 Si2 C16 173.6(3)
Si1 O5 Si2 O4 65.2(3)
Si1 O5 Si2 O7 -53.7(3)
Si1 O5 Si2 C16 -173.2(3)
C17 C16 Si2 O4 78.3(3)
C17 C16 Si2 O7 -162.7(2)
C17 C16 Si2 O5 -42.8(3)
Ta1 O2 Si3 O6 55(3)
Ta1 O2 Si3 O4 -64(3)
Ta1 O2 Si3 C20 173(3)
Si7 O6 Si3 O2 -34.7(3)
Si7 O6 Si3 O4 83.7(2)
Si7 O6 Si3 C20 -158.4(2)
Si2 O4 Si3 O2 51.3(2)
Si2 O4 Si3 O6 -68.2(2)
Si2 O4 Si3 C20 176.85(19)
C21 C20 Si3 O2 -171.97(19)
C21 C20 Si3 O6 -51.4(2)
C21 C20 Si3 O4 66.0(2)
Si7 O9 Si4 O11 -31.0(2)
Si7 O9 Si4 O3 87.5(2)
Si7 O9 Si4 C24 -148.71(19)
Si5 O11 Si4 O9 -26.7(17)
Si5 O11 Si4 O3 -146.4(17)
Si5 O11 Si4 C24 93.3(17)
Ta1 O3 Si4 O9 -101.35(15)
Ta1 O3 Si4 O11 15.50(18)
Ta1 O3 Si4 C24 134.24(15)
C25 C24 Si4 O9 -70.4(3)
C25 C24 Si4 O11 173.0(2)
C25 C24 Si4 O3 53.7(3)
Si4 O11 Si5 O10 140.3(17)
Si4 O11 Si5 O8 21.7(17)
Si4 O11 Si5 C28 -98.7(17)
Si1 O10 Si5 O11 -45.5(3)
Si1 O10 Si5 O8 73.8(3)
Si1 O10 Si5 C28 -167.4(2)
Si6 O8 Si5 O11 38.9(2)
Si6 O8 Si5 O10 -78.9(2)
Si6 O8 Si5 C28 161.29(18)
C29 C28 Si5 O11 40.7(2)
C29 C28 Si5 O10 160.2(2)
C29 C28 Si5 O8 -80.7(2)
Si7 O12 Si6 O7 -31.2(3)
Si7 O12 Si6 O8 87.1(3)
Si7 O12 Si6 C32 -150.3(3)
Si2 O7 Si6 O12 60.6(3)
Si2 O7 Si6 O8 -57.4(3)
Si2 O7 Si6 C32 179.9(3)
Si5 O8 Si6 O12 -52.3(2)
Si5 O8 Si6 O7 68.2(2)
Si5 O8 Si6 C32 -172.04(17)
C33 C32 Si6 O12 173.47(19)
C33 C32 Si6 O7 52.4(2)
C33 C32 Si6 O8 -67.2(2)
Si3 O6 Si7 O12 -67.2(3)
Si3 O6 Si7 O9 52.7(3)
Si3 O6 Si7 C36 173.2(2)
Si6 O12 Si7 O6 31.2(3)
Si6 O12 Si7 O9 -88.4(3)
Si6 O12 Si7 C36 151.1(3)
Si4 O9 Si7 O6 -68.9(2)
Si4 O9 Si7 O12 50.1(2)
Si4 O9 Si7 C36 170.42(19)
C37 C36 Si7 O6 167.6(5)
C37 C36 Si7 O12 48.6(5)
C37 C36 Si7 O9 -72.1(5)
Si1 O1 Ta1 O3 11.3(2)
Si1 O1 Ta1 O2 -66.67(19)
Si1 O1 Ta1 C1 80.8(2)
Si1 O1 Ta1 C6 -152.28(19)
Si1 O1 Ta1 C5 -147.51(17)
Si1 O1 Ta1 C2 175.4(2)
Si1 O1 Ta1 C4 166.97(17)
Si1 O1 Ta1 C3 152.10(18)
Si4 O3 Ta1 O1 -6.9(2)
Si4 O3 Ta1 O2 71.71(15)
Si4 O3 Ta1 C1 -76.71(15)
Si4 O3 Ta1 C6 151.18(13)
Si4 O3 Ta1 C5 156.66(15)
Si4 O3 Ta1 C2 -161.19(13)
Si4 O3 Ta1 C4 -171.49(16)
Si4 O3 Ta1 C3 -147.41(14)
Si3 O2 Ta1 O1 64(3)
Si3 O2 Ta1 O3 -69(3)
Si3 O2 Ta1 C1 -4(3)
Si3 O2 Ta1 C6 159(3)
Si3 O2 Ta1 C5 -167(3)
Si3 O2 Ta1 C2 145(3)
Si3 O2 Ta1 C4 -152(3)
Si3 O2 Ta1 C3 177(3)
C2 C6 Ta1 O1 -72.44(17)
C5 C6 Ta1 O1 173.41(16)
C10 C6 Ta1 O1 49.8(2)
C2 C6 Ta1 O3 123.86(17)
C5 C6 Ta1 O3 9.7(2)
C10 C6 Ta1 O3 -113.9(2)
C2 C6 Ta1 O2 -157.55(17)
C5 C6 Ta1 O2 88.29(16)
C10 C6 Ta1 O2 -35.3(2)
C2 C6 Ta1 C1 10.6(2)
C5 C6 Ta1 C1 -103.51(17)
C10 C6 Ta1 C1 132.9(2)
C2 C6 Ta1 C5 114.2(2)
C10 C6 Ta1 C5 -123.6(3)
C5 C6 Ta1 C2 -114.2(2)
C10 C6 Ta1 C2 122.2(3)
C2 C6 Ta1 C4 77.27(18)
C5 C6 Ta1 C4 -36.88(16)
C10 C6 Ta1 C4 -160.5(3)
C2 C6 Ta1 C3 36.72(16)
C5 C6 Ta1 C3 -77.43(17)
C10 C6 Ta1 C3 158.9(3)
C4 C5 Ta1 O1 -124.06(16)
C6 C5 Ta1 O1 -8.5(2)
C9 C5 Ta1 O1 114.6(2)
C4 C5 Ta1 O3 71.77(17)
C6 C5 Ta1 O3 -172.64(16)
C9 C5 Ta1 O3 -49.6(2)
C4 C5 Ta1 O2 155.23(17)
C6 C5 Ta1 O2 -89.17(16)
C9 C5 Ta1 O2 33.9(2)
C4 C5 Ta1 C1 -12.1(2)
C6 C5 Ta1 C1 103.52(17)
C9 C5 Ta1 C1 -133.5(2)
C4 C5 Ta1 C6 -115.6(2)
C9 C5 Ta1 C6 123.0(3)
C4 C5 Ta1 C2 -77.78(17)
C6 C5 Ta1 C2 37.81(16)
C9 C5 Ta1 C2 160.8(3)
C6 C5 Ta1 C4 115.6(2)
C9 C5 Ta1 C4 -121.4(3)
C4 C5 Ta1 C3 -37.26(16)
C6 C5 Ta1 C3 78.33(17)
C9 C5 Ta1 C3 -158.6(3)
C3 C2 Ta1 O1 -136.88(17)
C6 C2 Ta1 O1 107.46(17)
C11 C2 Ta1 O1 -12.7(2)
C3 C2 Ta1 O3 24.1(2)
C6 C2 Ta1 O3 -91.6(2)
C11 C2 Ta1 O3 148.3(2)
C3 C2 Ta1 O2 141.01(16)
C6 C2 Ta1 O2 25.35(19)
C11 C2 Ta1 O2 -94.8(2)
C3 C2 Ta1 C1 -55.85(17)
C6 C2 Ta1 C1 -171.52(17)
C11 C2 Ta1 C1 68.3(2)
C3 C2 Ta1 C6 115.7(2)
C11 C2 Ta1 C6 -120.2(3)
C3 C2 Ta1 C5 77.45(18)
C6 C2 Ta1 C5 -38.22(17)
C11 C2 Ta1 C5 -158.4(3)
C3 C2 Ta1 C4 36.54(16)
C6 C2 Ta1 C4 -79.12(18)
C11 C2 Ta1 C4 160.7(3)
C6 C2 Ta1 C3 -115.7(2)
C11 C2 Ta1 C3 124.2(3)
C5 C4 Ta1 O1 88.8(2)
C3 C4 Ta1 O1 -26.2(2)
C8 C4 Ta1 O1 -150.9(2)
C5 C4 Ta1 O3 -109.14(17)
C3 C4 Ta1 O3 135.84(17)
C8 C4 Ta1 O3 11.1(2)
C5 C4 Ta1 O2 -27.73(19)
C3 C4 Ta1 O2 -142.75(16)
C8 C4 Ta1 O2 92.6(2)
C5 C4 Ta1 C1 170.38(16)
C3 C4 Ta1 C1 55.36(17)
C8 C4 Ta1 C1 -69.3(2)
C5 C4 Ta1 C6 37.54(16)
C3 C4 Ta1 C6 -77.49(18)
C8 C4 Ta1 C6 157.8(3)
C3 C4 Ta1 C5 -115.0(2)
C8 C4 Ta1 C5 120.3(3)
C5 C4 Ta1 C2 78.64(18)
C3 C4 Ta1 C2 -36.38(16)
C8 C4 Ta1 C2 -161.1(3)
C5 C4 Ta1 C3 115.0(2)
C8 C4 Ta1 C3 -124.7(3)
C2 C3 Ta1 O1 45.91(18)
C4 C3 Ta1 O1 162.56(16)
C7 C3 Ta1 O1 -75.6(3)
C2 C3 Ta1 O3 -164.23(16)
C4 C3 Ta1 O3 -47.58(18)
C7 C3 Ta1 O3 74.2(3)
C2 C3 Ta1 O2 -59.7(2)
C4 C3 Ta1 O2 56.9(2)
C7 C3 Ta1 O2 178.8(2)
C2 C3 Ta1 C1 121.38(18)
C4 C3 Ta1 C1 -121.97(18)
C7 C3 Ta1 C1 -0.2(3)
C2 C3 Ta1 C6 -37.40(16)
C4 C3 Ta1 C6 79.25(18)
C7 C3 Ta1 C6 -158.9(3)
C2 C3 Ta1 C5 -79.14(18)
C4 C3 Ta1 C5 37.51(16)
C7 C3 Ta1 C5 159.3(3)
C4 C3 Ta1 C2 116.6(2)
C7 C3 Ta1 C2 -121.6(3)
C2 C3 Ta1 C4 -116.6(2)
C7 C3 Ta1 C4 121.8(3)
